data_7126258
loop_
_publ_author_name
'Ren, Demin'
'Koniarz, Sebastian'
'Li, Xiaofang'
'Chmielewski, Piotr J.'

_publ_section_title
;
 First imidazole-fused carbaporphyrinoid and its conversion to a
 N-heterocyclic carbene precursor.
;
_journal_issue 35
_journal_name_full 'Chemical communications (Cambridge, England)'
_journal_page_first 4836
_journal_page_last 4839
_journal_paper_doi 10.1039/d0cc01013h
_journal_volume 56
_journal_year 2020
_chemical_formula_moiety '2(C47 H30 Ag Au Cl N5), 3(C H2 Cl2) '
_chemical_formula_sum 'C48.5 H33 Ag Au Cl4 N5'
_chemical_formula_weight 1132.43
_space_group_crystal_system triclinic
_space_group_IT_number 2
_space_group_name_Hall '-P 1'
_space_group_name_H-M_alt 'P -1'
_atom_sites_solution_hydrogens geom
_audit_creation_method SHELXL-2018/3
_audit_update_record
;
2020-02-07 deposited with the CCDC.	2020-03-17 downloaded from the CCDC.
;
_cell_angle_alpha 75.013(5)
_cell_angle_beta 84.724(4)
_cell_angle_gamma 78.550(4)
_cell_formula_units_Z 2
_cell_length_a 9.9193(5)
_cell_length_b 13.7034(8)
_cell_length_c 15.7321(8)
_cell_measurement_reflns_used 7411
_cell_measurement_temperature 100(2)
_cell_measurement_theta_max 68.0300
_cell_measurement_theta_min 5.2050
_cell_volume 2022.72(19)
_computing_structure_refinement 'SHELXL-2018/3 (Sheldrick, 2018)'
_diffrn_ambient_temperature 100(2)
_diffrn_detector_area_resol_mean 10.3456
_diffrn_measured_fraction_theta_full 0.990
_diffrn_measured_fraction_theta_max 0.990
_diffrn_measurement_device_type 'Xcalibur, Ruby, Gemini ultra'
_diffrn_measurement_method '\w scans'
_diffrn_radiation_type CuK\a
_diffrn_radiation_wavelength 1.54184
_diffrn_reflns_av_R_equivalents 0.0689
_diffrn_reflns_av_unetI/netI 0.0804
_diffrn_reflns_Laue_measured_fraction_full 0.990
_diffrn_reflns_Laue_measured_fraction_max 0.990
_diffrn_reflns_limit_h_max 7
_diffrn_reflns_limit_h_min -11
_diffrn_reflns_limit_k_max 14
_diffrn_reflns_limit_k_min -15
_diffrn_reflns_limit_l_max 18
_diffrn_reflns_limit_l_min -18
_diffrn_reflns_number 13937
_diffrn_reflns_point_group_measured_fraction_full 0.990
_diffrn_reflns_point_group_measured_fraction_max 0.990
_diffrn_reflns_theta_full 62.494
_diffrn_reflns_theta_max 62.494
_diffrn_reflns_theta_min 3.891
_diffrn_source 'Enhance Ultra (Cu) X-ray Source'
_exptl_absorpt_coefficient_mu 13.379
_exptl_absorpt_correction_T_max 0.736
_exptl_absorpt_correction_T_min 0.212
_exptl_absorpt_correction_type analytical
_exptl_absorpt_process_details
;
CrysAlisPro 1.171.40.53 (Rigaku Oxford Diffraction, 2019)
Analytical numeric absorption correction using a multifaceted crystal
			model based on expressions derived by R.C. Clark & J.S. Reid.
(Clark, R. C. & Reid, J. S. (1995). Acta Cryst. A51, 887-897)
Empirical absorption correction using spherical harmonics,
 implemented in SCALE3 ABSPACK scaling algorithm.
;
_exptl_crystal_colour purple
_exptl_crystal_density_diffrn 1.859
_exptl_crystal_description needle
_exptl_crystal_F_000 1106
_exptl_crystal_recrystallization_method 'Re-crystallisation from solvent: Dichloromethane/ hexane'
_exptl_crystal_size_max 0.335
_exptl_crystal_size_mid 0.034
_exptl_crystal_size_min 0.031
_refine_diff_density_max 1.740
_refine_diff_density_min -1.471
_refine_diff_density_rms 0.208
_refine_ls_extinction_method none
_refine_ls_goodness_of_fit_ref 1.017
_refine_ls_hydrogen_treatment constr
_refine_ls_matrix_type full
_refine_ls_number_parameters 552
_refine_ls_number_reflns 6395
_refine_ls_number_restraints 0
_refine_ls_restrained_S_all 1.017
_refine_ls_R_factor_all 0.0574
_refine_ls_R_factor_gt 0.0449
_refine_ls_shift/su_max 0.002
_refine_ls_shift/su_mean 0.000
_refine_ls_structure_factor_coef Fsqd
_refine_ls_weighting_details 'w=1/[\s^2^(Fo^2^)+(0.0695P)^2^] where P=(Fo^2^+2Fc^2^)/3'
_refine_ls_weighting_scheme calc
_refine_ls_wR_factor_gt 0.1083
_refine_ls_wR_factor_ref 0.1180
_reflns_Friedel_coverage 0.000
_reflns_number_gt 5470
_reflns_number_total 6395
_reflns_threshold_expression 'I > 2\s(I)'
_cod_data_source_file d0cc01013h2.cif
_cod_data_source_block SK17_5a
_cod_depositor_comments 'Adding full bibliography for 7126257--7126258.cif.'
_cod_original_formula_sum 'C48.50 H33 Ag Au Cl4 N5'
_cod_database_code 7126258
_shelx_shelxl_version_number 2018/3
_shelx_space_group_comment
;
The symmetry employed for this shelxl refinement is uniquely defined
by the following loop, which should always be used as a source of
symmetry information in preference to the above space-group names.
They are only intended as comments.
;

loop_
_space_group_symop_operation_xyz
'x, y, z'
'-x, -y, -z'

loop_
_atom_site_label
_atom_site_type_symbol
_atom_site_fract_x
_atom_site_fract_y
_atom_site_fract_z
_atom_site_U_iso_or_equiv
_atom_site_adp_type
_atom_site_occupancy
_atom_site_site_symmetry_order
_atom_site_calc_flag
_atom_site_refinement_flags_posn
_atom_site_refinement_flags_adp
_atom_site_refinement_flags_occupancy
_atom_site_disorder_assembly
_atom_site_disorder_group
Au1 Au 1.07493(2) 0.35078(2) 0.32934(2) 0.02296(12) Uani 1 1 d . . . . .
Ag1 Ag 0.64269(4) 0.06222(3) 0.59594(2) 0.01627(13) Uani 1 1 d . . . A 1
Cl1 Cl 1.18204(15) 0.48624(12) 0.32351(10) 0.0294(3) Uani 1 1 d . . . B 1
Cl41 Cl 1.1518(2) 0.46433(18) 0.07658(13) 0.0536(5) Uani 1 1 d . . . C 1
Cl42 Cl 1.0262(2) 0.68012(17) 0.04940(12) 0.0474(4) Uani 1 1 d . . . C 1
N2 N 0.9003(5) 0.1804(4) 0.3808(3) 0.0192(10) Uani 1 1 d . . . A 1
N22 N 0.6443(5) -0.0793(4) 0.5748(3) 0.0212(10) Uani 1 1 d . . . A 1
N23 N 0.5405(5) 0.0202(4) 0.7159(3) 0.0225(10) Uani 1 1 d . . . A 1
N24 N 0.6436(5) 0.2025(4) 0.6157(3) 0.0207(10) Uani 1 1 d . . . A 1
N32 N 1.0562(5) 0.1604(4) 0.2812(3) 0.0247(11) Uani 1 1 d . . . A 1
C1 C 0.7994(6) 0.1945(5) 0.4512(4) 0.0210(12) Uani 1 1 d . . . A 1
C3 C 0.9044(6) 0.0831(5) 0.3681(4) 0.0201(12) Uani 1 1 d . . . A 1
C4 C 0.8109(6) 0.0317(5) 0.4321(4) 0.0204(12) Uani 1 1 d . . . A 1
C5 C 0.7845(6) -0.0659(5) 0.4371(4) 0.0198(12) Uani 1 1 d . . . A 1
C6 C 0.6983(6) -0.1140(4) 0.5027(4) 0.0189(12) Uani 1 1 d . . . A 1
C7 C 0.6556(6) -0.2092(5) 0.5058(4) 0.0227(12) Uani 1 1 d . . . A 1
H7A H 0.678656 -0.248504 0.464671 0.027 Uiso 1 1 calc R U . A 1
C8 C 0.5742(6) -0.2309(5) 0.5811(4) 0.0202(12) Uani 1 1 d . . . A 1
H8A H 0.530085 -0.287151 0.599876 0.024 Uiso 1 1 calc R U . A 1
C9 C 0.5694(6) -0.1507(5) 0.6258(4) 0.0196(12) Uani 1 1 d . . . A 1
C10 C 0.5075(6) -0.1521(5) 0.7089(4) 0.0206(12) Uani 1 1 d . . . A 1
C11 C 0.5050(6) -0.0745(5) 0.7534(4) 0.0197(12) Uani 1 1 d . . . A 1
C12 C 0.4701(6) -0.0820(5) 0.8452(4) 0.0227(12) Uani 1 1 d . . . A 1
H12A H 0.443857 -0.138290 0.885733 0.027 Uiso 1 1 calc R U . A 1
C13 C 0.4823(6) 0.0080(5) 0.8621(4) 0.0241(13) Uani 1 1 d . . . A 1
H13A H 0.466375 0.024472 0.916314 0.029 Uiso 1 1 calc R U . A 1
C14 C 0.5241(6) 0.0731(5) 0.7812(4) 0.0218(13) Uani 1 1 d . . . A 1
C15 C 0.5386(6) 0.1753(5) 0.7683(4) 0.0218(12) Uani 1 1 d . . . A 1
C16 C 0.5822(6) 0.2356(5) 0.6879(4) 0.0216(12) Uani 1 1 d . . . A 1
C17 C 0.5683(6) 0.3452(5) 0.6688(4) 0.0222(12) Uani 1 1 d . . . A 1
H17A H 0.531817 0.386380 0.706954 0.027 Uiso 1 1 calc R U . A 1
C18 C 0.6173(6) 0.3778(5) 0.5858(4) 0.0253(13) Uani 1 1 d . . . A 1
H18A H 0.616531 0.445796 0.555200 0.030 Uiso 1 1 calc R U . A 1
C19 C 0.6714(6) 0.2882(5) 0.5530(4) 0.0195(12) Uani 1 1 d . . . A 1
C20 C 0.7530(6) 0.2885(5) 0.4746(4) 0.0207(12) Uani 1 1 d . . . A 1
C21 C 0.7530(6) 0.1009(5) 0.4832(4) 0.0198(12) Uani 1 1 d . . . A 1
C31 C 1.0025(6) 0.0723(5) 0.3026(4) 0.0232(13) Uani 1 1 d . . . A 1
H31A H 1.027473 0.016342 0.277608 0.028 Uiso 1 1 calc R U . A 1
C33 C 0.9964(6) 0.2269(5) 0.3301(4) 0.0211(12) Uani 1 1 d . . . A 1
C34 C 1.1588(6) 0.1804(5) 0.2085(4) 0.0267(14) Uani 1 1 d . . . A 1
H34A H 1.215227 0.116549 0.202966 0.040 Uiso 1 1 calc R U . A 1
H34B H 1.215573 0.224087 0.220378 0.040 Uiso 1 1 calc R U . A 1
H34C H 1.112818 0.213491 0.154701 0.040 Uiso 1 1 calc R U . A 1
C40 C 1.0238(8) 0.5539(7) 0.1156(5) 0.0447(19) Uani 1 1 d . . . C 1
H40A H 1.040029 0.550973 0.176125 0.054 Uiso 1 1 calc R U . C 1
H40B H 0.934053 0.536449 0.114152 0.054 Uiso 1 1 calc R U . C 1
C51 C 0.8537(6) -0.1200(5) 0.3688(4) 0.0202(12) Uani 1 1 d . . . A 1
C52 C 0.8155(6) -0.0858(5) 0.2814(4) 0.0231(13) Uani 1 1 d . . . A 1
H52A H 0.740616 -0.032969 0.265867 0.028 Uiso 1 1 calc R U . A 1
C53 C 0.8897(7) -0.1309(5) 0.2174(4) 0.0265(13) Uani 1 1 d . . . A 1
H53A H 0.863829 -0.108662 0.159150 0.032 Uiso 1 1 calc R U . A 1
C54 C 1.0014(7) -0.2085(5) 0.2407(5) 0.0311(15) Uani 1 1 d . . . A 1
H54A H 1.051362 -0.237564 0.197542 0.037 Uiso 1 1 calc R U . A 1
C55 C 1.0400(7) -0.2434(5) 0.3257(5) 0.0293(14) Uani 1 1 d . . . A 1
H55A H 1.115384 -0.296118 0.340373 0.035 Uiso 1 1 calc R U . A 1
C56 C 0.9666(6) -0.2001(5) 0.3904(4) 0.0257(13) Uani 1 1 d . . . A 1
H56A H 0.992477 -0.224388 0.448518 0.031 Uiso 1 1 calc R U . A 1
C101 C 0.4522(6) -0.2440(5) 0.7602(4) 0.0209(12) Uani 1 1 d . . . A 1
C102 C 0.5358(7) -0.3416(5) 0.7787(4) 0.0263(13) Uani 1 1 d . . . A 1
H10A H 0.625106 -0.350702 0.754415 0.032 Uiso 1 1 calc R U . A 1
C103 C 0.4853(7) -0.4248(5) 0.8332(4) 0.0291(14) Uani 1 1 d . . . A 1
H10B H 0.541829 -0.489148 0.845610 0.035 Uiso 1 1 calc R U . A 1
C104 C 0.3529(7) -0.4135(6) 0.8691(4) 0.0310(15) Uani 1 1 d . . . A 1
H10C H 0.320533 -0.469594 0.906069 0.037 Uiso 1 1 calc R U . A 1
C105 C 0.2688(7) -0.3184(6) 0.8500(4) 0.0307(14) Uani 1 1 d . . . A 1
H10D H 0.179213 -0.310843 0.873997 0.037 Uiso 1 1 calc R U . A 1
C106 C 0.3154(6) -0.2343(5) 0.7957(4) 0.0236(13) Uani 1 1 d . . . A 1
H10E H 0.256656 -0.170899 0.782429 0.028 Uiso 1 1 calc R U . A 1
C151 C 0.5061(7) 0.2238(5) 0.8437(4) 0.0248(13) Uani 1 1 d . . . A 1
C152 C 0.3775(7) 0.2326(5) 0.8855(4) 0.0260(13) Uani 1 1 d . . . A 1
H15A H 0.307532 0.208655 0.865976 0.031 Uiso 1 1 calc R U . A 1
C153 C 0.3518(7) 0.2778(5) 0.9576(4) 0.0312(15) Uani 1 1 d . . . A 1
H15B H 0.264987 0.283269 0.985768 0.037 Uiso 1 1 calc R U . A 1
C154 C 0.4543(8) 0.3139(5) 0.9864(4) 0.0327(15) Uani 1 1 d . . . A 1
H15C H 0.436215 0.343870 1.033966 0.039 Uiso 1 1 calc R U . A 1
C155 C 0.5849(8) 0.3062(5) 0.9454(4) 0.0323(15) Uani 1 1 d . . . A 1
H15D H 0.654349 0.330527 0.964997 0.039 Uiso 1 1 calc R U . A 1
C156 C 0.6094(7) 0.2610(5) 0.8741(4) 0.0265(13) Uani 1 1 d . . . A 1
H15E H 0.696311 0.255512 0.846094 0.032 Uiso 1 1 calc R U . A 1
C201 C 0.7780(6) 0.3894(5) 0.4207(4) 0.0232(13) Uani 1 1 d . . . A 1
C202 C 0.8346(6) 0.4548(5) 0.4561(4) 0.0236(13) Uani 1 1 d . . . A 1
H20A H 0.865451 0.432321 0.513164 0.028 Uiso 1 1 calc R U . A 1
C203 C 0.8454(6) 0.5528(5) 0.4072(4) 0.0256(13) Uani 1 1 d . . . A 1
H20B H 0.883910 0.595666 0.431234 0.031 Uiso 1 1 calc R U . A 1
C204 C 0.7992(6) 0.5866(5) 0.3230(5) 0.0274(14) Uani 1 1 d . . . A 1
H20C H 0.803665 0.653287 0.290822 0.033 Uiso 1 1 calc R U . A 1
C205 C 0.7458(6) 0.5218(5) 0.2858(4) 0.0270(14) Uani 1 1 d . . . A 1
H20D H 0.718212 0.544002 0.227966 0.032 Uiso 1 1 calc R U . A 1
C206 C 0.7339(6) 0.4249(5) 0.3345(4) 0.0230(13) Uani 1 1 d . . . A 1
H20E H 0.696007 0.382312 0.309706 0.028 Uiso 1 1 calc R U . A 1
C60 C 1.128(2) 0.9241(19) -0.0115(15) 0.077(7) Uani 0.5 1 d . . P D -1
H60A H 1.187409 0.921880 -0.063513 0.092 Uiso 0.5 1 calc R U P D -1
H60B H 1.146315 0.856856 0.029089 0.092 Uiso 0.5 1 calc R U P D -1
Cl61 Cl 0.9590(7) 0.9470(6) -0.0417(4) 0.0831(17) Uani 0.5 1 d . . P D -1
Cl62 Cl 1.1710(7) 1.0150(6) 0.0386(4) 0.0836(17) Uani 0.5 1 d . . P D -1

loop_
_atom_site_aniso_label
_atom_site_aniso_U_11
_atom_site_aniso_U_22
_atom_site_aniso_U_33
_atom_site_aniso_U_23
_atom_site_aniso_U_13
_atom_site_aniso_U_12
Au1 0.02496(17) 0.02385(18) 0.02255(17) -0.00852(11) 0.00210(10) -0.00796(11)
Ag1 0.0225(2) 0.0139(2) 0.0133(2) -0.00397(16) -0.00019(15) -0.00502(16)
Cl1 0.0300(7) 0.0288(8) 0.0354(8) -0.0162(7) 0.0054(6) -0.0119(6)
Cl41 0.0556(11) 0.0629(14) 0.0426(10) -0.0210(10) 0.0010(8) -0.0021(10)
Cl42 0.0547(10) 0.0541(12) 0.0368(9) -0.0150(9) 0.0012(8) -0.0143(9)
N2 0.023(2) 0.019(3) 0.018(2) -0.005(2) -0.0012(19) -0.007(2)
N22 0.025(2) 0.020(3) 0.016(2) -0.001(2) 0.0022(19) -0.004(2)
N23 0.026(2) 0.019(3) 0.025(3) -0.009(2) -0.002(2) -0.004(2)
N24 0.025(2) 0.023(3) 0.014(2) -0.003(2) 0.0018(19) -0.005(2)
N32 0.024(2) 0.030(3) 0.021(2) -0.009(2) 0.000(2) -0.005(2)
C1 0.026(3) 0.018(3) 0.019(3) -0.005(2) -0.004(2) -0.003(2)
C3 0.021(3) 0.023(3) 0.017(3) -0.003(2) -0.001(2) -0.009(2)
C4 0.021(3) 0.024(3) 0.016(3) -0.002(2) -0.005(2) -0.007(2)
C5 0.021(3) 0.023(3) 0.015(3) -0.005(2) -0.001(2) -0.002(2)
C6 0.026(3) 0.011(3) 0.019(3) -0.004(2) -0.003(2) 0.000(2)
C7 0.031(3) 0.019(3) 0.020(3) -0.010(2) 0.003(2) -0.005(2)
C8 0.025(3) 0.018(3) 0.020(3) -0.005(2) -0.001(2) -0.010(2)
C9 0.019(3) 0.018(3) 0.021(3) -0.003(2) -0.006(2) -0.003(2)
C10 0.023(3) 0.018(3) 0.020(3) -0.004(2) -0.003(2) -0.001(2)
C11 0.024(3) 0.018(3) 0.017(3) -0.005(2) -0.004(2) -0.003(2)
C12 0.029(3) 0.019(3) 0.018(3) 0.001(2) 0.004(2) -0.007(2)
C13 0.033(3) 0.023(3) 0.018(3) -0.006(3) 0.000(2) -0.008(3)
C14 0.031(3) 0.022(3) 0.014(3) -0.008(2) 0.002(2) -0.005(2)
C15 0.023(3) 0.026(3) 0.019(3) -0.010(3) -0.001(2) -0.005(2)
C16 0.026(3) 0.019(3) 0.023(3) -0.008(3) -0.004(2) -0.005(2)
C17 0.026(3) 0.022(3) 0.022(3) -0.011(3) 0.000(2) -0.004(2)
C18 0.026(3) 0.027(3) 0.025(3) -0.007(3) -0.003(2) -0.007(3)
C19 0.024(3) 0.017(3) 0.018(3) -0.004(2) -0.004(2) -0.005(2)
C20 0.023(3) 0.023(3) 0.018(3) -0.005(2) -0.004(2) -0.006(2)
C21 0.025(3) 0.015(3) 0.018(3) -0.001(2) -0.002(2) -0.005(2)
C31 0.026(3) 0.019(3) 0.027(3) -0.008(3) -0.003(2) -0.004(2)
C33 0.024(3) 0.024(3) 0.020(3) -0.009(3) 0.000(2) -0.010(2)
C34 0.021(3) 0.028(3) 0.032(3) -0.009(3) 0.008(2) -0.007(2)
C40 0.041(4) 0.062(5) 0.033(4) -0.016(4) 0.010(3) -0.011(4)
C51 0.025(3) 0.019(3) 0.020(3) -0.008(2) 0.004(2) -0.007(2)
C52 0.027(3) 0.023(3) 0.020(3) -0.002(2) -0.003(2) -0.008(2)
C53 0.034(3) 0.033(4) 0.014(3) -0.005(3) -0.003(2) -0.012(3)
C54 0.033(3) 0.032(4) 0.035(4) -0.019(3) 0.009(3) -0.015(3)
C55 0.029(3) 0.025(3) 0.036(4) -0.013(3) -0.002(3) -0.003(3)
C56 0.031(3) 0.023(3) 0.026(3) -0.009(3) -0.001(3) -0.010(3)
C101 0.028(3) 0.021(3) 0.015(3) -0.004(2) -0.001(2) -0.008(2)
C102 0.030(3) 0.025(3) 0.025(3) -0.009(3) 0.000(2) -0.006(3)
C103 0.042(4) 0.023(3) 0.023(3) -0.005(3) -0.002(3) -0.008(3)
C104 0.044(4) 0.035(4) 0.018(3) -0.003(3) -0.002(3) -0.022(3)
C105 0.042(4) 0.038(4) 0.018(3) -0.010(3) 0.007(3) -0.019(3)
C106 0.026(3) 0.031(4) 0.018(3) -0.010(3) -0.001(2) -0.010(3)
C151 0.036(3) 0.018(3) 0.018(3) -0.001(2) 0.002(2) -0.005(3)
C152 0.033(3) 0.025(3) 0.020(3) -0.006(3) -0.002(2) -0.006(3)
C153 0.042(4) 0.023(3) 0.025(3) -0.004(3) 0.009(3) -0.002(3)
C154 0.052(4) 0.024(3) 0.021(3) -0.004(3) -0.003(3) -0.005(3)
C155 0.047(4) 0.028(4) 0.026(3) -0.010(3) -0.005(3) -0.008(3)
C156 0.032(3) 0.029(4) 0.023(3) -0.014(3) -0.001(2) -0.009(3)
C201 0.027(3) 0.023(3) 0.019(3) -0.007(2) -0.001(2) -0.003(2)
C202 0.026(3) 0.023(3) 0.024(3) -0.009(3) 0.002(2) -0.007(2)
C203 0.022(3) 0.024(3) 0.034(3) -0.013(3) 0.002(2) -0.005(2)
C204 0.025(3) 0.019(3) 0.037(3) -0.004(3) 0.003(3) -0.008(2)
C205 0.029(3) 0.029(4) 0.019(3) -0.002(3) 0.005(2) -0.005(3)
C206 0.021(3) 0.024(3) 0.025(3) -0.006(3) 0.001(2) -0.007(2)
C60 0.076(13) 0.076(15) 0.064(13) 0.036(11) -0.026(10) -0.042(12)
Cl61 0.092(4) 0.106(5) 0.053(3) 0.000(3) -0.010(3) -0.043(4)
Cl62 0.101(4) 0.100(5) 0.057(3) -0.008(3) -0.009(3) -0.047(4)

loop_
_atom_type_symbol
_atom_type_description
_atom_type_scat_dispersion_real
_atom_type_scat_dispersion_imag
_atom_type_scat_source
C C 0.0181 0.0091 'International Tables Vol C Tables 4.2.6.8 and 6.1.1.4'
H H 0.0000 0.0000 'International Tables Vol C Tables 4.2.6.8 and 6.1.1.4'
N N 0.0311 0.0180 'International Tables Vol C Tables 4.2.6.8 and 6.1.1.4'
Cl Cl 0.3639 0.7018 'International Tables Vol C Tables 4.2.6.8 and 6.1.1.4'
Ag Ag 0.1306 4.2820 'International Tables Vol C Tables 4.2.6.8 and 6.1.1.4'
Au Au -4.4197 7.2980 'International Tables Vol C Tables 4.2.6.8 and 6.1.1.4'

loop_
_geom_angle_atom_site_label_1
_geom_angle_atom_site_label_2
_geom_angle_atom_site_label_3
_geom_angle
_geom_angle_site_symmetry_1
_geom_angle_site_symmetry_3
_geom_angle_publ_flag
C33 Au1 Cl1 175.13(17) . . ?
C21 Ag1 N24 88.8(2) . . ?
C21 Ag1 N22 90.5(2) . . ?
N24 Ag1 N22 179.15(19) . . ?
C21 Ag1 N23 176.4(2) . . ?
N24 Ag1 N23 90.7(2) . . ?
N22 Ag1 N23 90.0(2) . . ?
C33 N2 C3 111.3(5) . . ?
C33 N2 C1 140.4(5) . . ?
C3 N2 C1 108.0(5) . . ?
C6 N22 C9 107.6(5) . . ?
C6 N22 Ag1 127.2(4) . . ?
C9 N22 Ag1 124.4(4) . . ?
C11 N23 C14 107.1(5) . . ?
C11 N23 Ag1 126.3(4) . . ?
C14 N23 Ag1 125.1(4) . . ?
C16 N24 C19 107.1(5) . . ?
C16 N24 Ag1 124.3(4) . . ?
C19 N24 Ag1 126.7(4) . . ?
C33 N32 C31 112.1(5) . . ?
C33 N32 C34 125.8(6) . . ?
C31 N32 C34 122.0(5) . . ?
C21 C1 C20 129.1(6) . . ?
C21 C1 N2 106.4(5) . . ?
C20 C1 N2 124.3(6) . . ?
C31 C3 N2 106.1(5) . . ?
C31 C3 C4 144.9(6) . . ?
N2 C3 C4 108.9(5) . . ?
C5 C4 C21 129.0(5) . . ?
C5 C4 C3 124.9(5) . . ?
C21 C4 C3 106.0(5) . . ?
C6 C5 C4 122.7(5) . . ?
C6 C5 C51 119.7(5) . . ?
C4 C5 C51 117.6(5) . . ?
N22 C6 C5 125.2(6) . . ?
N22 C6 C7 109.7(5) . . ?
C5 C6 C7 125.0(5) . . ?
C8 C7 C6 106.8(5) . . ?
C7 C8 C9 107.6(5) . . ?
N22 C9 C10 127.6(6) . . ?
N22 C9 C8 108.3(5) . . ?
C10 C9 C8 123.9(6) . . ?
C9 C10 C11 123.9(6) . . ?
C9 C10 C101 120.0(5) . . ?
C11 C10 C101 115.8(5) . . ?
N23 C11 C10 125.3(5) . . ?
N23 C11 C12 108.8(5) . . ?
C10 C11 C12 126.0(6) . . ?
C13 C12 C11 107.6(5) . . ?
C12 C13 C14 107.6(5) . . ?
N23 C14 C15 125.0(5) . . ?
N23 C14 C13 108.9(5) . . ?
C15 C14 C13 126.0(5) . . ?
C14 C15 C16 124.0(5) . . ?
C14 C15 C151 118.5(5) . . ?
C16 C15 C151 117.6(6) . . ?
N24 C16 C15 127.5(6) . . ?
N24 C16 C17 108.8(5) . . ?
C15 C16 C17 123.7(6) . . ?
C18 C17 C16 107.9(5) . . ?
C17 C18 C19 107.4(6) . . ?
N24 C19 C20 126.3(5) . . ?
N24 C19 C18 108.5(5) . . ?
C20 C19 C18 124.7(6) . . ?
C1 C20 C19 118.4(6) . . ?
C1 C20 C201 124.7(5) . . ?
C19 C20 C201 116.9(5) . . ?
C1 C21 C4 110.5(5) . . ?
C1 C21 Ag1 125.2(4) . . ?
C4 C21 Ag1 123.7(5) . . ?
N32 C31 C3 106.0(5) . . ?
N2 C33 N32 104.5(5) . . ?
N2 C33 Au1 133.5(4) . . ?
N32 C33 Au1 121.2(4) . . ?
Cl41 C40 Cl42 110.3(4) . . ?
C52 C51 C56 118.8(5) . . ?
C52 C51 C5 120.9(5) . . ?
C56 C51 C5 120.1(5) . . ?
C53 C52 C51 120.0(6) . . ?
C54 C53 C52 119.7(6) . . ?
C55 C54 C53 121.3(6) . . ?
C54 C55 C56 119.8(6) . . ?
C55 C56 C51 120.5(6) . . ?
C102 C101 C106 118.2(6) . . ?
C102 C101 C10 121.1(5) . . ?
C106 C101 C10 120.6(5) . . ?
C103 C102 C101 120.0(6) . . ?
C104 C103 C102 121.0(6) . . ?
C105 C104 C103 119.5(6) . . ?
C104 C105 C106 121.0(6) . . ?
C105 C106 C101 120.2(6) . . ?
C152 C151 C156 118.8(6) . . ?
C152 C151 C15 122.0(6) . . ?
C156 C151 C15 119.2(6) . . ?
C151 C152 C153 120.1(6) . . ?
C154 C153 C152 120.3(6) . . ?
C153 C154 C155 120.8(6) . . ?
C154 C155 C156 118.5(7) . . ?
C155 C156 C151 121.6(6) . . ?
C202 C201 C206 118.4(6) . . ?
C202 C201 C20 121.5(5) . . ?
C206 C201 C20 119.9(6) . . ?
C203 C202 C201 120.7(6) . . ?
C204 C203 C202 119.9(6) . . ?
C203 C204 C205 120.3(6) . . ?
C206 C205 C204 119.9(6) . . ?
C205 C206 C201 120.8(6) . . ?
Cl61 C60 Cl62 115.6(16) . . ?

loop_
_geom_bond_atom_site_label_1
_geom_bond_atom_site_label_2
_geom_bond_distance
_geom_bond_site_symmetry_2
_geom_bond_publ_flag
Au1 C33 2.001(6) . ?
Au1 Cl1 2.2936(16) . ?
Ag1 C21 2.002(6) . ?
Ag1 N24 2.027(5) . ?
Ag1 N22 2.048(5) . ?
Ag1 N23 2.059(5) . ?
Cl41 C40 1.767(8) . ?
Cl42 C40 1.777(9) . ?
N2 C33 1.337(8) . ?
N2 C3 1.391(8) . ?
N2 C1 1.448(8) . ?
N22 C6 1.366(8) . ?
N22 C9 1.387(8) . ?
N23 C11 1.380(8) . ?
N23 C14 1.383(8) . ?
N24 C16 1.377(8) . ?
N24 C19 1.380(8) . ?
N32 C33 1.356(8) . ?
N32 C31 1.368(9) . ?
N32 C34 1.467(8) . ?
C1 C21 1.403(9) . ?
C1 C20 1.409(9) . ?
C3 C31 1.368(9) . ?
C3 C4 1.445(9) . ?
C4 C5 1.395(9) . ?
C4 C21 1.404(9) . ?
C5 C6 1.392(9) . ?
C5 C51 1.501(8) . ?
C6 C7 1.437(9) . ?
C7 C8 1.371(9) . ?
C8 C9 1.442(9) . ?
C9 C10 1.389(9) . ?
C10 C11 1.413(9) . ?
C10 C101 1.485(9) . ?
C11 C12 1.436(8) . ?
C12 C13 1.357(9) . ?
C13 C14 1.431(9) . ?
C14 C15 1.397(9) . ?
C15 C16 1.403(9) . ?
C15 C151 1.486(9) . ?
C16 C17 1.434(9) . ?
C17 C18 1.344(9) . ?
C18 C19 1.442(9) . ?
C19 C20 1.411(9) . ?
C20 C201 1.477(9) . ?
C51 C52 1.394(9) . ?
C51 C56 1.401(9) . ?
C52 C53 1.393(9) . ?
C53 C54 1.378(10) . ?
C54 C55 1.363(10) . ?
C55 C56 1.386(9) . ?
C101 C102 1.402(9) . ?
C101 C106 1.413(9) . ?
C102 C103 1.388(10) . ?
C103 C104 1.378(10) . ?
C104 C105 1.376(11) . ?
C105 C106 1.380(10) . ?
C151 C152 1.378(10) . ?
C151 C156 1.400(10) . ?
C152 C153 1.408(10) . ?
C153 C154 1.373(11) . ?
C154 C155 1.390(11) . ?
C155 C156 1.396(9) . ?
C201 C202 1.394(9) . ?
C201 C206 1.398(9) . ?
C202 C203 1.383(10) . ?
C203 C204 1.375(10) . ?
C204 C205 1.387(10) . ?
C205 C206 1.373(10) . ?
C60 Cl61 1.73(2) . ?
C60 Cl62 1.77(3) . ?
